data_1521096
loop_
_publ_author_name
'Guo, Y.-Q.'
'Tao, K.'
'Liu, Y.-C.'
'Wappling, R.'
'Zhou, H.-P.'

_publ_section_title
;
 Crystal structures and giant magnetoresistance of fluoride La2/3 Ca1/3 Mn
 O3 compounds
;
_journal_name_full 'Journal of Alloys Compd.'
_journal_page_first 33
_journal_page_last 38
_journal_volume 296
_journal_year 2000
_chemical_formula_sum 'Ca0.325 La0.65 Mn O2.975'
_chemical_name_systematic 'La0.65 Ca0.325 Mn O2.975'
_space_group_IT_number 62
_symmetry_space_group_name_Hall '-P 2c 2ab'
_symmetry_space_group_name_H-M 'P b n m'
_cell_angle_alpha 90
_cell_angle_beta 90
_cell_angle_gamma 90
_cell_formula_units_Z 4
_cell_length_a 5.492
_cell_length_b 5.472
_cell_length_c 7.734
_cell_volume 232.424
_citation_journal_id_ASTM JALCEU
_cod_data_source_file Guo_JALCEU_2000_1184.cif
_cod_data_source_block Ca0.325La0.65Mn1O2.975
_cod_original_cell_volume 232.4239
_cod_original_sg_symbol_Hall '-P 2ac 2n (z,x,y)'
_cod_original_formula_sum 'Ca0.325 La0.65 Mn1 O2.975'
_cod_database_code 1521096

loop_
_symmetry_equiv_pos_as_xyz
x,y,z
x+1/2,-y+1/2,-z
-x+1/2,y+1/2,-z+1/2
-x,-y,z+1/2
-x,-y,-z
-x-1/2,y-1/2,z
x-1/2,-y-1/2,z-1/2
x,y,-z-1/2

loop_
_atom_site_label
_atom_site_type_symbol
_atom_site_fract_x
_atom_site_fract_y
_atom_site_fract_z
_atom_site_occupancy
_atom_site_U_iso_or_equiv
Mn1 Mn+3 0 0 0 1 0.0
O2 O-2 0.2229 0.2761 0.0313 0.9875 0.0
La1 La+3 0.495 0.0184 0.25 0.65 0.0
O1 O-2 0.5612 0.4936 0.25 1 0.0
Ca1 Ca+2 0.495 0.0184 0.25 0.33 0.0
